data_1558935
loop_
_publ_author_name
'Seal, Jonathan T.'
'Atkinson, Stephen J.'
'Aylott, Helen'
'Bamborough, Paul'
'Chung, Chun-Wa'
'Copley, Royston C. B.'
'Gordon, Laurie'
'Grandi, Paola'
'Gray, James R. J.'
'Harrison, Lee A.'
'Hayhow, Thomas G.'
'Lindon, Matthew'
'Messenger, Cassie'
'Michon, Anne-Marie'
'Mitchell, Darren'
'Preston, Alex'
'Prinjha, Rab K.'
'Rioja, Inmaculada'
'Taylor, Simon'
'Wall, Ian D.'
'Watson, Robert J.'
'Woolven, James M.'
'Demont, Emmanuel H.'

_publ_section_title
;
 The Optimization of a Novel, Weak Bromo and Extra Terminal Domain (BET)
 Bromodomain Fragment Ligand to a Potent and Selective Second Bromodomain
 (BD2) Inhibitor.
;
_journal_name_full 'Journal of medicinal chemistry'
_journal_paper_doi 10.1021/acs.jmedchem.0c00796
_journal_year 2020
_chemical_formula_moiety 'C18 H19 N3 O3'
_chemical_formula_sum 'C18 H19 N3 O3'
_chemical_formula_weight 325.36
_chemical_name_systematic
;
1-Benzyl-N5-cyclopropyl-N3-methyl-2-oxo-1,2-dihydropyridine-3,5-dicarboxamide
;
_space_group_IT_number 14
_space_group_name_Hall '-P 2yn'
_space_group_name_H-M_alt 'P 1 21/n 1'
_symmetry_cell_setting monoclinic
_symmetry_space_group_name_Hall '-P 2yn'
_symmetry_space_group_name_H-M 'P 1 21/n 1'
_atom_sites_solution_hydrogens mixed
_atom_sites_solution_primary direct
_atom_sites_solution_secondary difmap
_audit_creation_method SHELXL-97
_cell_angle_alpha 90.00
_cell_angle_beta 97.299(3)
_cell_angle_gamma 90.00
_cell_formula_units_Z 4
_cell_length_a 13.4672(4)
_cell_length_b 5.79643(15)
_cell_length_c 20.7574(6)
_cell_measurement_reflns_used 3948
_cell_measurement_temperature 150(2)
_cell_measurement_theta_max 66.94
_cell_measurement_theta_min 3.69
_cell_volume 1607.23(8)
_computing_cell_refinement
;
CrysAlisPro, Agilent Technologies,
Version 1.171.36.32 (release 02-08-2013 CrysAlis171 .NET)
(compiled Aug  2 2013,16:46:58)
;
_computing_data_collection
;
CrysAlisPro, Agilent Technologies,
Version 1.171.36.32 (release 02-08-2013 CrysAlis171 .NET)
(compiled Aug  2 2013,16:46:58)
;
_computing_data_reduction
;
CrysAlisPro, Agilent Technologies,
Version 1.171.36.32 (release 02-08-2013 CrysAlis171 .NET)
(compiled Aug  2 2013,16:46:58)
;
_computing_molecular_graphics 'SHELXTL V2008/4 (Bruker, 2008)'
_computing_publication_material 'SHELXTL V2008/4 (Bruker, 2008)'
_computing_structure_refinement 'SHELXTL V2008/4 (Bruker, 2008)'
_computing_structure_solution 'SHELXT (Sheldrick, 2014)'
_diffrn_ambient_temperature 150(2)
_diffrn_detector_area_resol_mean 10.3968
_diffrn_measured_fraction_theta_full 0.991
_diffrn_measured_fraction_theta_max 0.991
_diffrn_measurement_details
;
#__ type_ start__ end____ width___ exp.time_
  1 omega  -34.00   75.00   1.0000   20.0000
omega____ theta____ kappa____ phi______ frames
    -       41.5905  -77.0000  -60.0000 109

#__ type_ start__ end____ width___ exp.time_
  2 omega   43.00  100.00   1.0000   20.0000
omega____ theta____ kappa____ phi______ frames
    -       41.5905   38.0000   60.0000 57

#__ type_ start__ end____ width___ exp.time_
  3 omega   51.00  125.00   1.0000   80.0000
omega____ theta____ kappa____ phi______ frames
    -       93.5000  -93.0000 -122.2162 74

#__ type_ start__ end____ width___ exp.time_
  4 omega   19.00   46.00   1.0000   80.0000
omega____ theta____ kappa____ phi______ frames
    -       93.5000  -30.0000   30.0000 27

#__ type_ start__ end____ width___ exp.time_
  5 omega   46.00   74.00   1.0000   80.0000
omega____ theta____ kappa____ phi______ frames
    -       93.5000  -45.0000  -60.0000 28

#__ type_ start__ end____ width___ exp.time_
  6 omega   33.00   75.00   1.0000   80.0000
omega____ theta____ kappa____ phi______ frames
    -       93.5000  -43.0000  146.0000 42

#__ type_ start__ end____ width___ exp.time_
  7 omega   84.00  109.00   1.0000   80.0000
omega____ theta____ kappa____ phi______ frames
    -       93.5000  125.0000 -180.0000 25

#__ type_ start__ end____ width___ exp.time_
  8 omega   68.00  128.00   1.0000   80.0000
omega____ theta____ kappa____ phi______ frames
    -       93.5000   30.0000   60.0000 60

#__ type_ start__ end____ width___ exp.time_
  9 omega   35.00   61.00   1.0000   80.0000
omega____ theta____ kappa____ phi______ frames
    -       93.5000  -94.0000  150.0000 26

#__ type_ start__ end____ width___ exp.time_
 10 omega   25.00   50.00   1.0000   80.0000
omega____ theta____ kappa____ phi______ frames
    -       93.5000 -125.0000   60.0000 25

#__ type_ start__ end____ width___ exp.time_
 11 omega   60.00   85.00   1.0000   80.0000
omega____ theta____ kappa____ phi______ frames
    -       93.5000 -125.0000   60.0000 25

#__ type_ start__ end____ width___ exp.time_
 12 omega   84.00  168.00   1.0000   80.0000
omega____ theta____ kappa____ phi______ frames
    -       93.5000   45.0000  -30.0000 84

#__ type_ start__ end____ width___ exp.time_
 13 omega   36.00   68.00   1.0000   80.0000
omega____ theta____ kappa____ phi______ frames
    -       93.5000  -45.0000 -180.0000 32

#__ type_ start__ end____ width___ exp.time_
 14 omega   27.00   56.00   1.0000   80.0000
omega____ theta____ kappa____ phi______ frames
    -       93.5000  -77.0000   60.0000 29

#__ type_ start__ end____ width___ exp.time_
 15 omega   86.00  123.00   1.0000   80.0000
omega____ theta____ kappa____ phi______ frames
    -       93.5000  -77.0000   60.0000 37

#__ type_ start__ end____ width___ exp.time_
 16 omega   99.00  133.00   1.0000   80.0000
omega____ theta____ kappa____ phi______ frames
    -       93.5000  -93.0000  -67.7535 34

#__ type_ start__ end____ width___ exp.time_
 17 omega  141.00  167.00   1.0000   80.0000
omega____ theta____ kappa____ phi______ frames
    -       93.5000   30.0000   60.0000 26

#__ type_ start__ end____ width___ exp.time_
 18 omega   45.00   73.00   1.0000   80.0000
omega____ theta____ kappa____ phi______ frames
    -       93.5000  -93.0000  -67.7535 28

#__ type_ start__ end____ width___ exp.time_
 19 omega -116.00  -12.00   1.0000   20.0000
omega____ theta____ kappa____ phi______ frames
    -      -41.5905  -57.0000  -30.0000 104

#__ type_ start__ end____ width___ exp.time_
 20 omega -116.00  -12.00   1.0000   20.0000
omega____ theta____ kappa____ phi______ frames
    -      -41.5905  -57.0000 -120.0000 104

#__ type_ start__ end____ width___ exp.time_
 21 omega    8.00  120.00   1.0000   20.0000
omega____ theta____ kappa____ phi______ frames
    -       41.5905   77.0000  150.0000 112

#__ type_ start__ end____ width___ exp.time_
 22 omega   63.00  108.00   1.0000   80.0000
omega____ theta____ kappa____ phi______ frames
    -       93.5000   61.0000 -180.0000 45

#__ type_ start__ end____ width___ exp.time_
 23 omega   66.00  168.00   1.0000   80.0000
omega____ theta____ kappa____ phi______ frames
    -       93.5000   45.0000  120.0000 102

#__ type_ start__ end____ width___ exp.time_
 24 omega   16.00   69.00   1.0000   80.0000
omega____ theta____ kappa____ phi______ frames
    -       93.5000  -30.0000   60.0000 53
;
_diffrn_measurement_device_type 'Oxford Diffraction Gemini A Ultra'
_diffrn_measurement_method 'omega scans'
_diffrn_orient_matrix_UB_11 -0.0476023000
_diffrn_orient_matrix_UB_12 0.2106886000
_diffrn_orient_matrix_UB_13 0.0294244000
_diffrn_orient_matrix_UB_21 -0.0769074000
_diffrn_orient_matrix_UB_22 -0.1590992000
_diffrn_orient_matrix_UB_23 0.0265369000
_diffrn_orient_matrix_UB_31 0.0715633000
_diffrn_orient_matrix_UB_32 -0.0309522000
_diffrn_orient_matrix_UB_33 0.0634573000
_diffrn_radiation_collimation '0.8 mm double-pinhole'
_diffrn_radiation_monochromator mirror
_diffrn_radiation_source 'Enhance Ultra (Cu) X-ray Source'
_diffrn_radiation_type CuK\a
_diffrn_radiation_wavelength 1.54178
_diffrn_reflns_av_R_equivalents 0.0438
_diffrn_reflns_av_sigmaI/netI 0.0384
_diffrn_reflns_limit_h_max 16
_diffrn_reflns_limit_h_min -15
_diffrn_reflns_limit_k_max 6
_diffrn_reflns_limit_k_min -6
_diffrn_reflns_limit_l_max 24
_diffrn_reflns_limit_l_min -23
_diffrn_reflns_number 11968
_diffrn_reflns_theta_full 67.00
_diffrn_reflns_theta_max 67.00
_diffrn_reflns_theta_min 3.71
_exptl_absorpt_coefficient_mu 0.762
_exptl_absorpt_correction_T_max 0.992
_exptl_absorpt_correction_T_min 0.908
_exptl_absorpt_correction_type analytical
_exptl_absorpt_process_details
;
CrysAlisPro, Agilent Technologies,
Version 1.171.36.32 (release 02-08-2013 CrysAlis171 .NET)
(compiled Aug  2 2013,16:46:58)
Analytical numeric absorption correction using a multifaceted crystal
model based on expressions derived by R.C. Clark & J.S. Reid.
(Clark, R. C. & Reid, J. S. (1995). Acta Cryst. A51, 887-897)
;
_exptl_crystal_colour Colourless
_exptl_crystal_density_diffrn 1.345
_exptl_crystal_density_method 'not measured'
_exptl_crystal_description Needle
_exptl_crystal_F_000 688
_exptl_crystal_size_max 0.24
_exptl_crystal_size_mid 0.04
_exptl_crystal_size_min 0.01
_refine_diff_density_max 0.240
_refine_diff_density_min -0.190
_refine_diff_density_rms 0.040
_refine_ls_extinction_coef 0.0012(2)
_refine_ls_extinction_expression Fc^*^=kFc[1+0.001xFc^2^\l^3^/sin(2\q)]^-1/4^
_refine_ls_extinction_method 'SHELXTL V2008/4 (Bruker, 2008)'
_refine_ls_goodness_of_fit_ref 1.032
_refine_ls_hydrogen_treatment mixed
_refine_ls_matrix_type full
_refine_ls_number_parameters 227
_refine_ls_number_reflns 2833
_refine_ls_number_restraints 0
_refine_ls_restrained_S_all 1.032
_refine_ls_R_factor_all 0.0566
_refine_ls_R_factor_gt 0.0384
_refine_ls_shift/su_max 0.000
_refine_ls_shift/su_mean 0.000
_refine_ls_structure_factor_coef Fsqd
_refine_ls_weighting_details 'calc w=1/[\s^2^(Fo^2^)+(0.0430P)^2^+0.2719P] where P=(Fo^2^+2Fc^2^)/3'
_refine_ls_weighting_scheme calc
_refine_ls_wR_factor_gt 0.0861
_refine_ls_wR_factor_ref 0.0940
_reflns_number_gt 2170
_reflns_number_total 2833
_reflns_threshold_expression >2sigma(I)
_cod_data_source_file jm0c00796_si_004.cif
_cod_data_source_block 20
_cod_depositor_comments
;
The following automatic conversions were performed:

data item '_geom_angle_publ_flag' value 'Y' was changed to 'y' in
accordance with the
/home/data/users/saulius/crontab/automatic-downloads/rss-feeds/ACS/lib/dictionaries/cif_core.dic
dictionary named 'cif_core.dic' version 2.4.2 last updated on
2011-04-26 (36 times).

data item '_geom_bond_publ_flag' value 'Y' was changed to 'y' in
accordance with the
/home/data/users/saulius/crontab/automatic-downloads/rss-feeds/ACS/lib/dictionaries/cif_core.dic
dictionary named 'cif_core.dic' version 2.4.2 last updated on
2011-04-26 (26 times).

data item '_geom_torsion_publ_flag' value 'Y' was changed to 'y' in
accordance with the
/home/data/users/saulius/crontab/automatic-downloads/rss-feeds/ACS/lib/dictionaries/cif_core.dic
dictionary named 'cif_core.dic' version 2.4.2 last updated on
2011-04-26 (44 times).

Automatic conversion script
Id: cif_fix_values 7556 2019-12-06 15:28:31Z antanas 
;
_cod_original_sg_symbol_H-M 'P 21/n'
_cod_database_code 1558935
_computing_data_merging 'SHELXTL V2008/4 (Bruker, 2008)'

loop_
_symmetry_equiv_pos_as_xyz
'x, y, z'
'-x+1/2, y+1/2, -z+1/2'
'-x, -y, -z'
'x-1/2, -y-1/2, z-1/2'

loop_
_atom_site_label
_atom_site_type_symbol
_atom_site_fract_x
_atom_site_fract_y
_atom_site_fract_z
_atom_site_U_iso_or_equiv
_atom_site_adp_type
_atom_site_occupancy
_atom_site_symmetry_multiplicity
_atom_site_calc_flag
_atom_site_refinement_flags
_atom_site_disorder_assembly
_atom_site_disorder_group
N1 N 0.48638(10) 0.9422(2) 0.39057(6) 0.0195(3) Uani 1 1 d . . .
C2 C 0.51759(12) 1.0510(3) 0.33640(8) 0.0199(3) Uani 1 1 d . . .
C3 C 0.59047(12) 0.9247(3) 0.30454(8) 0.0200(4) Uani 1 1 d . . .
C4 C 0.63253(12) 0.7276(3) 0.33191(8) 0.0203(4) Uani 1 1 d . . .
H4 H 0.6816 0.6488 0.3112 0.024 Uiso 1 1 calc R . .
C5 C 0.60455(12) 0.6385(3) 0.39042(8) 0.0192(3) Uani 1 1 d . . .
C6 C 0.52896(12) 0.7470(3) 0.41658(8) 0.0196(3) Uani 1 1 d . . .
H6 H 0.5057 0.6833 0.4541 0.024 Uiso 1 1 calc R . .
C7 C 0.40706(12) 1.0601(3) 0.42153(8) 0.0217(4) Uani 1 1 d . . .
H7A H 0.4299 1.2178 0.4343 0.026 Uiso 1 1 calc R . .
H7B H 0.3965 0.9757 0.4616 0.026 Uiso 1 1 calc R . .
C8 C 0.30922(12) 1.0753(3) 0.37795(8) 0.0210(4) Uani 1 1 d . . .
C9 C 0.24884(13) 1.2676(3) 0.38208(9) 0.0281(4) Uani 1 1 d . . .
H9 H 0.2704 1.3882 0.4116 0.034 Uiso 1 1 calc R . .
C10 C 0.15730(14) 1.2849(3) 0.34348(10) 0.0347(4) Uani 1 1 d . . .
H10 H 0.1160 1.4161 0.3469 0.042 Uiso 1 1 calc R . .
C11 C 0.12606(14) 1.1110(3) 0.29991(10) 0.0342(4) Uani 1 1 d . . .
H11 H 0.0636 1.1233 0.2732 0.041 Uiso 1 1 calc R . .
C12 C 0.18590(14) 0.9192(3) 0.29528(9) 0.0316(4) Uani 1 1 d . . .
H12 H 0.1649 0.8004 0.2651 0.038 Uiso 1 1 calc R . .
C13 C 0.27654(13) 0.9008(3) 0.33487(8) 0.0258(4) Uani 1 1 d . . .
H13 H 0.3167 0.7671 0.3324 0.031 Uiso 1 1 calc R . .
O14 O 0.48068(8) 1.24160(19) 0.32027(5) 0.0244(3) Uani 1 1 d . . .
C15 C 0.62173(12) 1.0073(3) 0.24165(8) 0.0229(4) Uani 1 1 d . . .
O16 O 0.68143(9) 0.8933(2) 0.21358(6) 0.0295(3) Uani 1 1 d . . .
N17 N 0.58017(11) 1.2039(3) 0.21886(7) 0.0296(4) Uani 1 1 d . . .
H17 H 0.5391(16) 1.267(3) 0.2427(11) 0.037(6) Uiso 1 1 d . . .
C18 C 0.60037(15) 1.3140(3) 0.15946(10) 0.0384(5) Uani 1 1 d . . .
H18A H 0.6245 1.1987 0.1306 0.058 Uiso 1 1 calc R . .
H18B H 0.6515 1.4334 0.1695 0.058 Uiso 1 1 calc R . .
H18C H 0.5388 1.3846 0.1379 0.058 Uiso 1 1 calc R . .
C19 C 0.65199(12) 0.4398(3) 0.42799(8) 0.0204(4) Uani 1 1 d . . .
O20 O 0.61762(9) 0.3697(2) 0.47685(6) 0.0291(3) Uani 1 1 d . . .
N21 N 0.73618(11) 0.3495(2) 0.40957(7) 0.0245(3) Uani 1 1 d . . .
H21 H 0.7577(14) 0.391(3) 0.3704(10) 0.034(5) Uiso 1 1 d . . .
C22 C 0.79195(14) 0.1792(3) 0.44919(9) 0.0296(4) Uani 1 1 d . . .
H22 H 0.7633 0.0198 0.4476 0.036 Uiso 1 1 calc R . .
C23 C 0.90322(15) 0.1963(4) 0.45682(9) 0.0398(5) Uani 1 1 d . . .
H23A H 0.9333 0.3252 0.4347 0.048 Uiso 1 1 calc R . .
H23B H 0.9420 0.0508 0.4592 0.048 Uiso 1 1 calc R . .
C24 C 0.84713(14) 0.2539(4) 0.51278(9) 0.0374(5) Uani 1 1 d . . .
H24A H 0.8514 0.1438 0.5495 0.045 Uiso 1 1 calc R . .
H24B H 0.8426 0.4183 0.5250 0.045 Uiso 1 1 calc R . .

loop_
_atom_site_aniso_label
_atom_site_aniso_U_11
_atom_site_aniso_U_22
_atom_site_aniso_U_33
_atom_site_aniso_U_23
_atom_site_aniso_U_13
_atom_site_aniso_U_12
N1 0.0189(7) 0.0224(7) 0.0179(7) 0.0008(5) 0.0044(5) 0.0009(5)
C2 0.0185(8) 0.0222(8) 0.0191(8) -0.0002(6) 0.0019(6) -0.0037(6)
C3 0.0182(8) 0.0233(8) 0.0187(8) 0.0014(7) 0.0026(7) -0.0031(7)
C4 0.0172(8) 0.0237(8) 0.0202(8) -0.0017(6) 0.0032(6) -0.0022(6)
C5 0.0184(8) 0.0217(8) 0.0175(8) -0.0008(6) 0.0017(6) -0.0014(7)
C6 0.0196(8) 0.0233(8) 0.0157(8) 0.0014(6) 0.0009(6) -0.0028(7)
C7 0.0232(9) 0.0250(8) 0.0178(8) -0.0013(7) 0.0060(7) 0.0020(7)
C8 0.0203(8) 0.0247(8) 0.0192(8) 0.0027(7) 0.0064(7) -0.0002(7)
C9 0.0269(9) 0.0258(9) 0.0324(10) -0.0023(7) 0.0068(8) 0.0025(7)
C10 0.0247(10) 0.0328(10) 0.0465(12) 0.0064(9) 0.0049(8) 0.0079(8)
C11 0.0220(9) 0.0418(11) 0.0373(11) 0.0102(9) -0.0019(8) -0.0012(8)
C12 0.0291(10) 0.0348(10) 0.0302(10) -0.0025(8) 0.0017(8) -0.0071(8)
C13 0.0252(9) 0.0265(8) 0.0260(9) -0.0010(7) 0.0043(7) 0.0019(7)
O14 0.0256(6) 0.0244(6) 0.0234(6) 0.0040(5) 0.0048(5) 0.0026(5)
C15 0.0208(8) 0.0262(8) 0.0220(9) 0.0021(7) 0.0040(7) -0.0030(7)
O16 0.0326(7) 0.0327(6) 0.0260(7) 0.0047(5) 0.0141(5) 0.0046(5)
N17 0.0305(9) 0.0346(8) 0.0262(8) 0.0127(7) 0.0129(7) 0.0078(7)
C18 0.0402(12) 0.0445(11) 0.0335(11) 0.0188(9) 0.0158(9) 0.0103(9)
C19 0.0208(8) 0.0223(8) 0.0185(8) -0.0001(6) 0.0040(7) -0.0014(7)
O20 0.0285(7) 0.0342(7) 0.0265(7) 0.0109(5) 0.0105(5) 0.0044(5)
N21 0.0264(8) 0.0281(7) 0.0203(8) 0.0034(6) 0.0075(6) 0.0067(6)
C22 0.0330(10) 0.0289(9) 0.0266(10) 0.0013(7) 0.0025(8) 0.0100(8)
C23 0.0335(11) 0.0582(13) 0.0274(11) -0.0048(9) 0.0027(8) 0.0183(10)
C24 0.0395(11) 0.0490(12) 0.0233(10) -0.0036(9) 0.0023(8) 0.0181(9)

loop_
_atom_type_symbol
_atom_type_description
_atom_type_scat_dispersion_real
_atom_type_scat_dispersion_imag
_atom_type_scat_source
C C 0.0181 0.0091 'International Tables Vol C Tables 4.2.6.8 and 6.1.1.4'
H H 0.0000 0.0000 'International Tables Vol C Tables 4.2.6.8 and 6.1.1.4'
N N 0.0311 0.0180 'International Tables Vol C Tables 4.2.6.8 and 6.1.1.4'
O O 0.0492 0.0322 'International Tables Vol C Tables 4.2.6.8 and 6.1.1.4'

loop_
_exptl_crystal_face_index_h
_exptl_crystal_face_index_k
_exptl_crystal_face_index_l
_exptl_crystal_face_perp_dist
1 0 1 0.0083
-1 0 -1 0.0023
-1 0 1 0.0155
1 0 -1 0.0155
0 1 0 0.1202
0 -1 0 0.1202

loop_
_geom_angle_atom_site_label_1
_geom_angle_atom_site_label_2
_geom_angle_atom_site_label_3
_geom_angle
_geom_angle_site_symmetry_1
_geom_angle_site_symmetry_3
_geom_angle_publ_flag
C6 N1 C2 122.92(13) . . y
C6 N1 C7 120.40(13) . . y
C2 N1 C7 116.57(13) . . y
O14 C2 N1 117.86(14) . . y
O14 C2 C3 126.74(14) . . y
N1 C2 C3 115.39(14) . . y
C4 C3 C2 120.09(14) . . y
C4 C3 C15 118.77(14) . . y
C2 C3 C15 121.13(14) . . y
C3 C4 C5 121.39(14) . . y
C3 C4 H4 119.3 . . ?
C5 C4 H4 119.3 . . ?
C6 C5 C4 117.79(14) . . y
C6 C5 C19 116.09(14) . . y
C4 C5 C19 126.08(14) . . y
N1 C6 C5 121.80(14) . . y
N1 C6 H6 119.1 . . ?
C5 C6 H6 119.1 . . ?
N1 C7 C8 113.03(13) . . y
N1 C7 H7A 109.0 . . ?
C8 C7 H7A 109.0 . . ?
N1 C7 H7B 109.0 . . ?
C8 C7 H7B 109.0 . . ?
H7A C7 H7B 107.8 . . ?
C13 C8 C9 119.07(16) . . y
C13 C8 C7 121.89(14) . . y
C9 C8 C7 119.03(15) . . y
C10 C9 C8 120.47(17) . . y
C10 C9 H9 119.8 . . ?
C8 C9 H9 119.8 . . ?
C11 C10 C9 119.97(17) . . y
C11 C10 H10 120.0 . . ?
C9 C10 H10 120.0 . . ?
C12 C11 C10 119.95(17) . . y
C12 C11 H11 120.0 . . ?
C10 C11 H11 120.0 . . ?
C11 C12 C13 119.82(17) . . y
C11 C12 H12 120.1 . . ?
C13 C12 H12 120.1 . . ?
C8 C13 C12 120.70(16) . . y
C8 C13 H13 119.7 . . ?
C12 C13 H13 119.7 . . ?
O16 C15 N17 123.87(15) . . y
O16 C15 C3 120.59(14) . . y
N17 C15 C3 115.54(14) . . y
C15 N17 C18 124.46(15) . . y
C15 N17 H17 115.3(14) . . ?
C18 N17 H17 120.2(14) . . ?
N17 C18 H18A 109.5 . . ?
N17 C18 H18B 109.5 . . ?
H18A C18 H18B 109.5 . . ?
N17 C18 H18C 109.5 . . ?
H18A C18 H18C 109.5 . . ?
H18B C18 H18C 109.5 . . ?
O20 C19 N21 121.44(15) . . y
O20 C19 C5 120.24(14) . . y
N21 C19 C5 118.19(13) . . y
C19 N21 C22 120.18(14) . . y
C19 N21 H21 121.1(12) . . ?
C22 N21 H21 118.7(12) . . ?
N21 C22 C23 117.47(16) . . y
N21 C22 C24 118.17(15) . . y
C23 C22 C24 60.41(12) . . y
N21 C22 H22 116.4 . . ?
C23 C22 H22 116.4 . . ?
C24 C22 H22 116.4 . . ?
C22 C23 C24 59.94(13) . . y
C22 C23 H23A 117.8 . . ?
C24 C23 H23A 117.8 . . ?
C22 C23 H23B 117.8 . . ?
C24 C23 H23B 117.8 . . ?
H23A C23 H23B 114.9 . . ?
C22 C24 C23 59.65(12) . . y
C22 C24 H24A 117.8 . . ?
C23 C24 H24A 117.8 . . ?
C22 C24 H24B 117.8 . . ?
C23 C24 H24B 117.8 . . ?
H24A C24 H24B 114.9 . . ?

loop_
_geom_bond_atom_site_label_1
_geom_bond_atom_site_label_2
_geom_bond_distance
_geom_bond_site_symmetry_2
_geom_bond_publ_flag
N1 C6 1.350(2) . y
N1 C2 1.400(2) . y
N1 C7 1.4817(19) . y
C2 O14 1.2399(19) . y
C2 C3 1.450(2) . y
C3 C4 1.367(2) . y
C3 C15 1.500(2) . y
C4 C5 1.414(2) . y
C4 H4 0.9500 . ?
C5 C6 1.366(2) . y
C5 C19 1.489(2) . y
C6 H6 0.9500 . ?
C7 C8 1.503(2) . y
C7 H7A 0.9900 . ?
C7 H7B 0.9900 . ?
C8 C13 1.384(2) . y
C8 C9 1.389(2) . y
C9 C10 1.386(3) . y
C9 H9 0.9500 . ?
C10 C11 1.384(3) . y
C10 H10 0.9500 . ?
C11 C12 1.384(3) . y
C11 H11 0.9500 . ?
C12 C13 1.386(2) . y
C12 H12 0.9500 . ?
C13 H13 0.9500 . ?
C15 O16 1.2415(19) . y
C15 N17 1.330(2) . y
N17 C18 1.445(2) . y
N17 H17 0.87(2) . ?
C18 H18A 0.9800 . ?
C18 H18B 0.9800 . ?
C18 H18C 0.9800 . ?
C19 O20 1.2357(19) . y
C19 N21 1.347(2) . y
N21 C22 1.435(2) . y
N21 H21 0.93(2) . ?
C22 C23 1.490(3) . y
C22 C24 1.494(3) . y
C22 H22 1.0000 . ?
C23 C24 1.501(3) . y
C23 H23A 0.9900 . ?
C23 H23B 0.9900 . ?
C24 H24A 0.9900 . ?
C24 H24B 0.9900 . ?

loop_
_geom_hbond_atom_site_label_D
_geom_hbond_atom_site_label_H
_geom_hbond_atom_site_label_A
_geom_hbond_distance_DH
_geom_hbond_distance_HA
_geom_hbond_distance_DA
_geom_hbond_angle_DHA
_geom_hbond_site_symmetry_A
N17 H17 O14 0.87(2) 1.89(2) 2.6440(18) 145.0(19) .
N21 H21 O16 0.93(2) 2.02(2) 2.9242(18) 164.7(17) 2_645

loop_
_geom_torsion_atom_site_label_1
_geom_torsion_atom_site_label_2
_geom_torsion_atom_site_label_3
_geom_torsion_atom_site_label_4
_geom_torsion
_geom_torsion_site_symmetry_1
_geom_torsion_site_symmetry_2
_geom_torsion_site_symmetry_3
_geom_torsion_site_symmetry_4
_geom_torsion_publ_flag
C6 N1 C2 O14 -172.79(14) . . . . y
C7 N1 C2 O14 3.5(2) . . . . y
C6 N1 C2 C3 7.6(2) . . . . y
C7 N1 C2 C3 -176.14(13) . . . . y
O14 C2 C3 C4 172.94(16) . . . . y
N1 C2 C3 C4 -7.5(2) . . . . y
O14 C2 C3 C15 -6.6(3) . . . . y
N1 C2 C3 C15 172.92(14) . . . . y
C2 C3 C4 C5 1.8(2) . . . . y
C15 C3 C4 C5 -178.64(15) . . . . y
C3 C4 C5 C6 4.4(2) . . . . y
C3 C4 C5 C19 -173.57(15) . . . . y
C2 N1 C6 C5 -1.7(2) . . . . y
C7 N1 C6 C5 -177.80(15) . . . . y
C4 C5 C6 N1 -4.5(2) . . . . y
C19 C5 C6 N1 173.63(14) . . . . y
C6 N1 C7 C8 -119.21(15) . . . . y
C2 N1 C7 C8 64.44(18) . . . . y
N1 C7 C8 C13 35.5(2) . . . . y
N1 C7 C8 C9 -146.00(15) . . . . y
C13 C8 C9 C10 -0.2(2) . . . . y
C7 C8 C9 C10 -178.75(15) . . . . y
C8 C9 C10 C11 -0.7(3) . . . . y
C9 C10 C11 C12 0.5(3) . . . . y
C10 C11 C12 C13 0.7(3) . . . . y
C9 C8 C13 C12 1.4(2) . . . . y
C7 C8 C13 C12 179.91(15) . . . . y
C11 C12 C13 C8 -1.7(3) . . . . y
C4 C3 C15 O16 3.1(2) . . . . y
C2 C3 C15 O16 -177.34(15) . . . . y
C4 C3 C15 N17 -177.97(15) . . . . y
C2 C3 C15 N17 1.6(2) . . . . y
O16 C15 N17 C18 -1.5(3) . . . . y
C3 C15 N17 C18 179.62(17) . . . . y
C6 C5 C19 O20 5.8(2) . . . . y
C4 C5 C19 O20 -176.23(16) . . . . y
C6 C5 C19 N21 -170.17(15) . . . . y
C4 C5 C19 N21 7.8(2) . . . . y
O20 C19 N21 C22 -4.3(2) . . . . y
C5 C19 N21 C22 171.62(15) . . . . y
C19 N21 C22 C23 -139.48(17) . . . . y
C19 N21 C22 C24 -70.1(2) . . . . y
N21 C22 C23 C24 108.46(18) . . . . y
N21 C22 C24 C23 -107.32(19) . . . . y
